data_7160381
loop_
_publ_author_name
'Wang, Yongchao'
'Zheng, Lihua'
'Zi, Rongmei'
'Niu, Yanqin'
'Yang, Shuyuan'
'Hu, Donghua'
'Dong, Jianwei'

_publ_section_title
;
 Diastereoselective three-component 1,3-dipolar cycloaddition: concise
 synthesis of functionalized tetrahydrocarboline-fused spirooxindoles.
;
_journal_issue 12
_journal_name_full 'Organic &amp; biomolecular chemistry'
_journal_page_first 2941
_journal_page_last 2953
_journal_paper_doi 10.1039/d4ob02099e
_journal_volume 23
_journal_year 2025
_chemical_formula_moiety 'C36 H27 N5 O6, C H4 O'
_chemical_formula_sum 'C37 H31 N5 O7'
_chemical_formula_weight 657.69
_space_group_crystal_system triclinic
_space_group_IT_number 2
_space_group_name_Hall '-P 1'
_space_group_name_H-M_alt 'P -1'
_symmetry_Int_Tables_number 2
_atom_sites_solution_primary direct
_audit_creation_date 2024-05-18
_audit_creation_method
;
Olex2 1.2
(compiled 2018.05.29 svn.r3508 for OlexSys, GUI svn.r5506)
;
_audit_update_record
;
2024-11-20 deposited with the CCDC.	2025-02-14 downloaded from the CCDC.
;
_cell_angle_alpha 71.410(6)
_cell_angle_beta 81.660(5)
_cell_angle_gamma 72.117(6)
_cell_formula_units_Z 2
_cell_length_a 11.1970(7)
_cell_length_b 11.5741(7)
_cell_length_c 13.8720(8)
_cell_measurement_reflns_used 11122
_cell_measurement_temperature 100
_cell_measurement_theta_max 78.2870
_cell_measurement_theta_min 3.3420
_cell_volume 1619.40(19)
_computing_cell_refinement 'CrysAlisPro 1.171.43.118a (Rigaku OD, 2024)'
_computing_data_collection 'CrysAlisPro system (CCD 43.118a 64-bit (release 27-03-2024))'
_computing_data_reduction 'CrysAlisPro 1.171.43.118a (Rigaku OD, 2024)'
_computing_molecular_graphics 'Olex2 (Dolomanov et al., 2009)'
_computing_publication_material 'Olex2 (Dolomanov et al., 2009)'
_computing_structure_refinement 'olex2.refine (Bourhis et al., 2015)'
_computing_structure_solution 'XS (Sheldrick, 2008)'
_diffrn_ambient_temperature 100.0
_diffrn_detector 'Hybrid Pixel Array Detector'
_diffrn_detector_area_resol_mean 10.0000
_diffrn_detector_type HyPix
_diffrn_measured_fraction_theta_full 0.9659
_diffrn_measured_fraction_theta_max 0.9659
_diffrn_measurement_details
;
List of Runs (angles in degrees, time in seconds):

  # Type    Start    End  Width  t~exp~   \w     \q     \k     \f   Frames
#--------------------------------------------------------------------------
  1  \w   -126.00 -32.00   0.50    0.20    -- -105.00 144.00 -76.80  188
  2  \w   -112.00 -35.00   0.50    0.20    -- -105.00 125.00  60.00  154
  3  \w   -126.00 -32.00   0.50    0.20    -- -105.00 144.00 109.51  188
  4  \w   -126.00 -32.00   0.50    0.20    -- -105.00 144.00 109.51  188
  5  \w   -112.00 -35.00   0.50    0.20    -- -105.00 125.00 150.00  154
  6  \w   -112.00 -35.00   0.50    0.20    -- -105.00 125.00  30.00  154
  7  \w   -112.00 -35.00   0.50    0.20    -- -105.00 125.00-180.00  154
  8  \w    -26.00  28.00   0.50    0.05    --  -47.76  19.00 -60.00  108
  9  \w    -67.00  25.00   0.50    0.05    --  -47.76  66.00 143.00  184
 10  \w    -79.00 -32.00   0.50    0.20    -- -105.00  66.00 143.00   94
 11  \w    -71.00 -32.00   0.50    0.20    -- -105.00  61.00 -30.00   78
 12  \w    -71.00 -32.00   0.50    0.20    -- -105.00  61.00-180.00   78
 13  \w   -175.00 -90.00   0.50    0.20    -- -105.00 -50.00-110.46  170
 14  \w   -121.00 -28.00   0.50    0.05    --  -47.76 -66.00   9.00  186
 15  \w   -175.00 -86.00   0.50    0.20    -- -105.00 -65.00  81.11  178
 16  \w   -175.00 -86.00   0.50    0.20    -- -105.00 -65.00  81.11  178
 17  \w   -175.00 -86.00   0.50    0.20    -- -105.00 -66.00   9.00  178
 18  \w   -175.00 -83.00   0.50    0.20    -- -105.00 -95.00-120.00  184
 19  \w   -175.00 -83.00   0.50    0.20    -- -105.00 -95.00-120.00  184
 20  \w   -118.00 -73.00   0.50    0.05    --  -47.76-125.00-180.00   90
 21  \w   -118.00 -73.00   0.50    0.05    --  -47.76-125.00 -90.00   90
 22  \w   -118.00 -73.00   0.50    0.05    --  -47.76-125.00  30.00   90
 23  \w     13.00  95.00   0.50    0.05    --   47.76-125.00-120.00  164
 24  \w     40.00 106.00   0.50    0.20    --  112.38 -95.00-150.00  132
 25  \w     43.00 111.00   0.50    0.20    --  112.38-125.00 -30.00  136
 26  \w     40.00 106.00   0.50    0.20    --  112.38 -95.00-120.00  132
 27  \w     43.00 111.00   0.50    0.20    --  112.38-125.00 -30.00  136
 28  \w     40.00 106.00   0.50    0.20    --  112.38 -95.00 -90.00  132
 29  \w     45.00  96.00   0.50    0.20    --  112.38-125.00   0.00  102
 30  \w     40.00 106.00   0.50    0.20    --  112.38 -95.00   0.00  132
 31  \w     43.00 111.00   0.50    0.20    --  112.38-125.00  90.00  136
 32  \w     40.00 106.00   0.50    0.20    --  112.38 -95.00 120.00  132
 33  \w    -24.00  67.00   0.50    0.05    --   47.76 -66.00   9.00  182
 34  \w    -28.00  26.00   0.50    0.05    --   47.76 -19.00  30.00  108
 35  \w     40.00  79.00   0.50    0.20    --  112.38 -66.00   9.00   78
 36  \w     40.00  71.00   0.50    0.20    --  112.38 -61.00 -30.00   62
 37  \w     95.00 176.00   0.50    0.20    --  112.38  15.00 -60.00  162
 38  \w     98.00 175.00   0.50    0.20    --  112.38  45.00  60.00  154
 39  \w     98.00 176.00   0.50    0.20    --  112.38  45.00  90.00  156
 40  \w     98.00 176.00   0.50    0.20    --  112.38  45.00  90.00  156
 41  \w     93.00 176.00   0.50    0.20    --  112.38  66.00 143.00  166
 42  \w     29.00 121.00   0.50    0.05    --   47.76  66.00 143.00  184
;
_diffrn_measurement_device 'four-circle diffractometer'
_diffrn_measurement_device_type 'XtaLAB Synergy, Single source at home/near, HyPix'
_diffrn_measurement_method '\w scans'
_diffrn_orient_matrix_type 'CrysAlisPro convention (1999,Acta A55,543-557)'
_diffrn_orient_matrix_UB_11 0.1325042000
_diffrn_orient_matrix_UB_12 -0.0937798000
_diffrn_orient_matrix_UB_13 0.0102841000
_diffrn_orient_matrix_UB_21 -0.0535256000
_diffrn_orient_matrix_UB_22 -0.1018472000
_diffrn_orient_matrix_UB_23 0.0792211000
_diffrn_orient_matrix_UB_31 -0.0231553000
_diffrn_orient_matrix_UB_32 -0.0469785000
_diffrn_orient_matrix_UB_33 -0.0859317000
_diffrn_radiation_monochromator mirror
_diffrn_radiation_probe x-ray
_diffrn_radiation_type 'Cu K\a'
_diffrn_radiation_wavelength 1.54184
_diffrn_reflns_av_R_equivalents 0.0430
_diffrn_reflns_av_unetI/netI 0.0316
_diffrn_reflns_limit_h_max 14
_diffrn_reflns_limit_h_min -14
_diffrn_reflns_limit_k_max 14
_diffrn_reflns_limit_k_min -14
_diffrn_reflns_limit_l_max 15
_diffrn_reflns_limit_l_min -17
_diffrn_reflns_number 32346
_diffrn_reflns_theta_full 78.8690
_diffrn_reflns_theta_max 78.87
_diffrn_reflns_theta_min 3.37
_diffrn_source 'micro-focus sealed X-ray tube'
_diffrn_source_type 'PhotonJet (Cu) X-ray Source'
_exptl_absorpt_coefficient_mu 0.783
_exptl_absorpt_correction_T_max 1.00000
_exptl_absorpt_correction_T_min 0.78343
_exptl_absorpt_correction_type multi-scan
_exptl_absorpt_process_details
;
CrysAlisPro 1.171.43.118a (Rigaku Oxford Diffraction, 2024)
Empirical absorption correction using spherical harmonics,
implemented in SCALE3 ABSPACK scaling algorithm.
;
_exptl_crystal_colour 'clear yellowish green'
_exptl_crystal_colour_lustre clear
_exptl_crystal_colour_modifier yellowish
_exptl_crystal_colour_primary green
_exptl_crystal_density_diffrn 1.3487
_exptl_crystal_description block
_exptl_crystal_F_000 690.3571
_exptl_crystal_size_max 0.2
_exptl_crystal_size_mid 0.1
_exptl_crystal_size_min 0.08
_refine_diff_density_max 0.5093
_refine_diff_density_min -0.5923
_refine_diff_density_rms 0.0507
_refine_ls_d_res_high 0.7857
_refine_ls_d_res_low 13.1303
_refine_ls_goodness_of_fit_ref 1.0427
_refine_ls_hydrogen_treatment constr
_refine_ls_matrix_type full
_refine_ls_number_constraints 58
_refine_ls_number_parameters 444
_refine_ls_number_reflns 6751
_refine_ls_number_restraints 0
_refine_ls_restrained_S_all 1.0427
_refine_ls_R_factor_all 0.0676
_refine_ls_R_factor_gt 0.0591
_refine_ls_shift/su_max 0.0005
_refine_ls_shift/su_mean 0.0000
_refine_ls_structure_factor_coef Fsqd
_refine_ls_weighting_details 'w=1/[\s^2^(Fo^2^)+(0.1035P)^2^+0.4175P] where P=(Fo^2^+2Fc^2^)/3'
_refine_ls_weighting_scheme calc
_refine_ls_wR_factor_gt 0.1752
_refine_ls_wR_factor_ref 0.1839
_reflns_Friedel_coverage 0.0
_reflns_limit_h_max 14
_reflns_limit_h_min -13
_reflns_limit_k_max 14
_reflns_limit_k_min -13
_reflns_limit_l_max 17
_reflns_limit_l_min 0
_reflns_number_gt 5587
_reflns_number_total 6751
_reflns_threshold_expression I>=2u(I)
_cod_data_source_file d4ob02099e2.cif
_cod_data_source_block b
_cod_depositor_comments 'Adding full bibliography for 7160381.cif.'
_cod_database_code 7160381
_chemical_oxdiff_formula chon
_diffrn_oxdiff_digest_frames
;
01717bded2eb690d9a4f63630449148f2a059927e28
;
_reflns_odcompleteness_completeness 99.81
_reflns_odcompleteness_iscentric 1
_reflns_odcompleteness_theta 68.13
_olex2_refinement_description
;
1. Fixed Uiso
 At 1.2 times of:
  All C(H) groups, All C(H,H) groups, All N(H) groups
 At 1.5 times of:
  All C(H,H,H) groups, All O(H) groups
2.a Ternary CH refined with riding coordinates:
 C8(H8), C9(H9), C11(H11)
2.b Secondary CH2 refined with riding coordinates:
 C25(H25a,H25b), C32(H32a,H32b)
2.c Aromatic/amide H refined with riding coordinates:
 C18(H18), C29(H29), C33(H33), C21(H21), C31(H31), C37(H37), C39(H39),
 C40(H40), C45(H45a), C49(H49), C47(H47), C46(H46), C34(H34), C44(H44a),
 C43(H43), C38(H38), N44(H44), N45(H45), C13(H13), C24(H24)
2.d Idealised Me refined as rotating group:
 C48(H48a,H48b,H48c)
2.e Idealised tetrahedral OH refined as rotating group:
 O48(H48)
;
_olex2_submission_special_instructions 'No special instructions were received'
_oxdiff_exptl_absorpt_empirical_details
;
Empirical correction (ABSPACK) includes:
- Absorption correction using spherical harmonics
- Frame scaling
;
_oxdiff_exptl_absorpt_empirical_full_max 1.276
_oxdiff_exptl_absorpt_empirical_full_min 0.775

loop_
_space_group_symop_id
_space_group_symop_operation_xyz
1 x,y,z
2 -x,-y,-z

loop_
_atom_site_label
_atom_site_type_symbol
_atom_site_fract_x
_atom_site_fract_y
_atom_site_fract_z
_atom_site_U_iso_or_equiv
_atom_site_adp_type
_atom_site_occupancy
_atom_site_refinement_flags_posn
O46 O 0.55944(14) 0.48516(13) 0.36850(11) 0.0589(4) Uani 1.000000 .
N46 N 0.64076(14) 0.23255(14) 0.31530(11) 0.0460(3) Uani 1.000000 .
O47 O 0.91128(18) 0.07771(14) 0.25699(12) 0.0736(5) Uani 1.000000 .
N44 N 0.60301(16) 0.34986(15) 0.03653(12) 0.0530(4) Uani 1.000000 .
N45 N 0.60193(16) 0.34038(15) 0.52483(12) 0.0536(4) Uani 1.000000 .
C6 C 0.70059(16) 0.26680(16) 0.38482(13) 0.0446(4) Uani 1.000000 .
C7 C 0.61260(17) 0.37991(16) 0.42239(14) 0.0471(4) Uani 1.000000 .
C8 C 0.65654(16) 0.32018(16) 0.21471(13) 0.0455(4) Uani 1.000000 .
C9 C 0.80029(16) 0.29930(16) 0.20959(14) 0.0454(4) Uani 1.000000 .
C10 C 0.73148(17) 0.16558(17) 0.48450(14) 0.0470(4) Uani 1.000000 .
C11 C 0.81957(16) 0.29972(16) 0.31772(14) 0.0462(4) Uani 1.000000 .
C12 C 0.88121(19) 0.16415(18) 0.08221(15) 0.0536(4) Uani 1.000000 .
C13 C 0.84044(19) 0.42198(18) 0.31643(15) 0.0519(4) Uani 1.000000 .
C14 C 0.59639(17) 0.29265(17) 0.13949(14) 0.0487(4) Uani 1.000000 .
C15 C 0.67224(17) 0.21353(17) 0.56487(14) 0.0489(4) Uani 1.000000 .
C16 C 0.53311(19) 0.30435(19) -0.00909(15) 0.0550(5) Uani 1.000000 .
C18 C 0.6880(2) 0.1426(2) 0.66505(16) 0.0598(5) Uani 1.000000 .
C19 C 0.4802(2) 0.2179(2) 0.06870(16) 0.0581(5) Uani 1.000000 .
C20 C 0.52135(19) 0.21317(19) 0.16365(15) 0.0538(4) Uani 1.000000 .
C21 C 0.8069(2) 0.04203(19) 0.50520(16) 0.0601(5) Uani 1.000000 .
C22 C 0.87134(18) 0.17307(18) 0.18959(15) 0.0514(4) Uani 1.000000 .
C23 C 0.9507(2) 0.2224(2) 0.00078(17) 0.0603(5) Uani 1.000000 .
C24 C 0.9318(2) 0.4284(2) 0.36209(16) 0.0571(5) Uani 1.000000 .
C25 C 0.51550(19) 0.2139(2) 0.34245(16) 0.0579(5) Uani 1.000000 .
N43 N 1.03194(18) 0.2917(2) 0.01709(18) 0.0736(5) Uani 1.000000 .
O27 O 1.05426(18) 0.2757(2) 0.10524(17) 0.0919(6) Uani 1.000000 .
C28 C 0.9565(2) 0.5459(2) 0.36292(17) 0.0622(5) Uani 1.000000 .
C29 C 0.7652(2) 0.0190(2) 0.68447(17) 0.0627(5) Uani 1.000000 .
C30 C 1.0748(2) 0.5564(2) 0.37745(17) 0.0666(6) Uani 1.000000 .
C31 C 0.8151(2) 0.0896(2) 0.06405(18) 0.0637(5) Uani 1.000000 .
C32 C 0.4896(2) 0.1471(2) 0.27185(17) 0.0644(5) Uani 1.000000 .
C33 C 0.8230(2) -0.0309(2) 0.60634(18) 0.0661(5) Uani 1.000000 .
C34 C 0.5126(2) 0.3323(2) -0.11172(17) 0.0656(6) Uani 1.000000 .
O45 O 1.0761(2) 0.3605(2) -0.05643(19) 0.1062(7) Uani 1.000000 .
O36 O 1.1885(2) 0.3505(2) 0.3816(2) 0.1117(8) Uani 1.000000 .
C37 C 0.8165(3) 0.0788(2) -0.0327(2) 0.0775(7) Uani 1.000000 .
C38 C 0.4040(3) 0.1589(3) 0.0408(2) 0.0745(6) Uani 1.000000 .
C39 C 0.8844(3) 0.1390(3) -0.1115(2) 0.0838(8) Uani 1.000000 .
C40 C 0.9529(3) 0.2107(2) -0.09607(18) 0.0766(7) Uani 1.000000 .
O41 O 1.2770(3) 0.4584(4) 0.4244(5) 0.221(2) Uani 1.000000 .
N42 N 1.1848(2) 0.4487(3) 0.3936(2) 0.0902(7) Uani 1.000000 .
C43 C 0.3827(3) 0.1883(3) -0.0611(2) 0.0862(8) Uani 1.000000 .
C44 C 0.4356(3) 0.2732(3) -0.1358(2) 0.0770(7) Uani 1.000000 .
C45 C 0.8589(3) 0.6558(2) 0.3514(2) 0.0815(7) Uani 1.000000 .
C46 C 1.0917(3) 0.6682(3) 0.3807(2) 0.0860(8) Uani 1.000000 .
C47 C 0.9914(4) 0.7748(3) 0.3678(2) 0.0927(9) Uani 1.000000 .
C49 C 0.8771(4) 0.7703(3) 0.3532(2) 0.0965(10) Uani 1.000000 .
O48 O 0.2263(2) 0.49092(17) 0.03616(15) 0.0824(5) Uani 1.000000 .
C48 C 0.2129(3) 0.4538(3) 0.1430(2) 0.0920(8) Uani 1.000000 .
H18 H 0.6483(2) 0.1761(2) 0.71784(16) 0.0717(6) Uiso 1.000000 R
H29 H 0.7782(2) -0.0309(2) 0.75151(17) 0.0753(6) Uiso 1.000000 R
H33 H 0.8734(2) -0.1143(2) 0.62126(18) 0.0793(7) Uiso 1.000000 R
H21 H 0.8461(2) 0.00816(19) 0.45252(16) 0.0721(6) Uiso 1.000000 R
H31 H 0.7696(2) 0.0468(2) 0.11738(18) 0.0764(6) Uiso 1.000000 R
H37 H 0.7707(3) 0.0299(2) -0.0439(2) 0.0929(8) Uiso 1.000000 R
H39 H 0.8842(3) 0.1313(3) -0.1762(2) 0.1006(9) Uiso 1.000000 R
H40 H 1.0001(3) 0.2509(2) -0.14960(18) 0.0919(8) Uiso 1.000000 R
H45a H 0.7789(3) 0.6543(2) 0.3422(2) 0.0978(9) Uiso 1.000000 R
H49 H 0.8097(4) 0.8430(3) 0.3442(2) 0.1159(11) Uiso 1.000000 R
H47 H 1.0026(4) 0.8506(3) 0.3692(2) 0.1112(11) Uiso 1.000000 R
H46 H 1.1706(3) 0.6713(3) 0.3917(2) 0.1032(10) Uiso 1.000000 R
H34 H 0.5491(2) 0.3883(2) -0.16193(17) 0.0787(7) Uiso 1.000000 R
H44a H 0.4190(3) 0.2909(3) -0.2036(2) 0.0924(8) Uiso 1.000000 R
H43 H 0.3315(3) 0.1502(3) -0.0800(2) 0.1034(10) Uiso 1.000000 R
H38 H 0.3685(3) 0.1011(3) 0.0899(2) 0.0894(8) Uiso 1.000000 R
H44 H 0.64369(16) 0.40460(15) 0.00577(12) 0.0636(5) Uiso 1.000000 R
H45 H 0.55729(16) 0.38724(15) 0.56157(12) 0.0644(5) Uiso 1.000000 R
H8 H 0.61434(16) 0.40713(16) 0.21693(13) 0.0546(5) Uiso 1.000000 R
H9 H 0.82438(16) 0.36976(16) 0.15770(14) 0.0545(4) Uiso 1.000000 R
H11 H 0.89432(16) 0.23072(16) 0.34352(14) 0.0555(5) Uiso 1.000000 R
H13 H 0.78553(19) 0.49752(18) 0.28130(15) 0.0623(5) Uiso 1.000000 R
H24 H 0.9858(2) 0.3520(2) 0.39702(16) 0.0685(6) Uiso 1.000000 R
H25a H 0.51108(19) 0.1626(2) 0.41277(16) 0.0695(6) Uiso 1.000000 R
H25b H 0.45296(19) 0.2952(2) 0.33510(16) 0.0695(6) Uiso 1.000000 R
H32a H 0.4018(2) 0.1484(2) 0.27969(17) 0.0772(6) Uiso 1.000000 R
H32b H 0.5400(2) 0.0592(2) 0.28974(17) 0.0772(6) Uiso 1.000000 R
H48 H 0.211(4) 0.439(2) 0.0145(2) 0.1236(8) Uiso 1.000000 GR
H48a H 0.1254(4) 0.467(2) 0.1639(2) 0.1379(12) Uiso 1.000000 GR
H48b H 0.257(2) 0.3656(7) 0.1691(3) 0.1379(12) Uiso 1.000000 GR
H48c H 0.248(2) 0.5036(18) 0.1690(3) 0.1379(12) Uiso 1.000000 GR

loop_
_atom_site_aniso_label
_atom_site_aniso_U_11
_atom_site_aniso_U_22
_atom_site_aniso_U_33
_atom_site_aniso_U_12
_atom_site_aniso_U_13
_atom_site_aniso_U_23
O46 0.0636(8) 0.0472(7) 0.0589(8) 0.0023(6) -0.0026(6) -0.0235(6)
N46 0.0463(8) 0.0479(8) 0.0480(8) -0.0128(6) -0.0004(6) -0.0209(6)
O47 0.0943(12) 0.0526(8) 0.0587(9) 0.0086(8) -0.0100(8) -0.0209(7)
N44 0.0570(9) 0.0468(8) 0.0529(9) -0.0081(7) -0.0080(7) -0.0150(7)
N45 0.0586(9) 0.0487(8) 0.0531(9) -0.0034(7) 0.0005(7) -0.0268(7)
C6 0.0462(9) 0.0410(8) 0.0490(9) -0.0073(7) -0.0013(7) -0.0215(7)
C7 0.0474(9) 0.0440(9) 0.0527(10) -0.0067(7) -0.0023(7) -0.0236(8)
C8 0.0467(9) 0.0409(8) 0.0497(9) -0.0075(7) -0.0027(7) -0.0187(7)
C9 0.0459(9) 0.0416(8) 0.0482(9) -0.0084(7) -0.0002(7) -0.0168(7)
C10 0.0479(9) 0.0442(8) 0.0515(9) -0.0109(7) -0.0021(7) -0.0196(7)
C11 0.0443(9) 0.0440(8) 0.0522(10) -0.0077(7) -0.0029(7) -0.0207(7)
C12 0.0549(10) 0.0470(9) 0.0531(10) 0.0018(8) -0.0028(8) -0.0219(8)
C13 0.0550(10) 0.0462(9) 0.0575(10) -0.0135(8) -0.0012(8) -0.0205(8)
C14 0.0477(9) 0.0460(9) 0.0511(10) -0.0054(7) -0.0056(7) -0.0186(7)
C15 0.0490(9) 0.0497(9) 0.0530(10) -0.0127(7) -0.0024(7) -0.0228(8)
C16 0.0531(10) 0.0522(10) 0.0569(11) 0.0001(8) -0.0119(8) -0.0223(8)
C18 0.0672(12) 0.0644(12) 0.0519(11) -0.0195(10) 0.0014(9) -0.0233(9)
C19 0.0538(10) 0.0644(12) 0.0610(11) -0.0102(9) -0.0090(8) -0.0284(10)
C20 0.0524(10) 0.0573(10) 0.0563(11) -0.0144(8) -0.0047(8) -0.0229(8)
C21 0.0664(12) 0.0474(10) 0.0610(12) -0.0041(9) -0.0004(9) -0.0211(9)
C22 0.0503(9) 0.0484(9) 0.0543(10) -0.0058(7) 0.0000(8) -0.0219(8)
C23 0.0566(11) 0.0559(11) 0.0621(12) -0.0019(9) 0.0037(9) -0.0250(9)
C24 0.0619(11) 0.0527(10) 0.0615(11) -0.0190(9) -0.0034(9) -0.0202(9)
C25 0.0524(10) 0.0712(12) 0.0574(11) -0.0220(9) 0.0029(8) -0.0265(10)
N43 0.0529(10) 0.0835(13) 0.0818(14) -0.0123(9) 0.0104(9) -0.0332(11)
O27 0.0685(11) 0.1266(17) 0.0976(15) -0.0354(11) 0.0046(10) -0.0518(13)
C28 0.0805(14) 0.0575(11) 0.0571(11) -0.0282(10) -0.0014(10) -0.0207(9)
C29 0.0695(13) 0.0597(11) 0.0556(11) -0.0195(10) -0.0070(9) -0.0092(9)
C30 0.0807(15) 0.0745(14) 0.0593(12) -0.0382(12) 0.0060(10) -0.0275(10)
C31 0.0694(13) 0.0521(10) 0.0711(13) -0.0078(9) -0.0023(10) -0.0296(10)
C32 0.0677(13) 0.0781(14) 0.0606(12) -0.0357(11) -0.0012(9) -0.0243(10)
C33 0.0688(13) 0.0487(10) 0.0707(13) -0.0065(9) -0.0084(10) -0.0111(9)
C34 0.0660(13) 0.0649(12) 0.0578(12) 0.0002(10) -0.0131(9) -0.0205(10)
O45 0.0893(14) 0.1141(17) 0.1101(16) -0.0462(13) 0.0272(12) -0.0228(13)
O36 0.0812(13) 0.0889(14) 0.174(2) -0.0230(11) -0.0171(14) -0.0467(15)
C37 0.0918(17) 0.0659(13) 0.0814(16) -0.0062(12) -0.0162(13) -0.0406(12)
C38 0.0754(15) 0.0922(17) 0.0720(15) -0.0329(13) -0.0068(11) -0.0351(13)
C39 0.113(2) 0.0747(15) 0.0607(14) -0.0024(14) -0.0115(14) -0.0352(12)
C40 0.0900(17) 0.0721(14) 0.0560(13) -0.0055(13) 0.0081(11) -0.0244(11)
O41 0.0699(16) 0.245(4) 0.447(7) -0.033(2) -0.016(3) -0.243(5)
N42 0.0728(14) 0.1097(19) 0.1133(19) -0.0400(13) 0.0159(12) -0.0617(16)
C43 0.0833(17) 0.113(2) 0.0835(18) -0.0288(16) -0.0188(14) -0.0489(17)
C44 0.0781(15) 0.0927(17) 0.0627(14) -0.0069(13) -0.0191(11) -0.0354(13)
C45 0.0955(19) 0.0644(14) 0.0871(17) -0.0142(13) -0.0120(14) -0.0300(13)
C46 0.120(2) 0.0897(19) 0.0743(16) -0.0633(18) 0.0085(15) -0.0314(14)
C47 0.152(3) 0.0684(16) 0.0746(17) -0.0508(19) -0.0030(17) -0.0256(13)
C49 0.134(3) 0.0589(14) 0.091(2) -0.0141(16) -0.0063(18) -0.0259(14)
O48 0.0938(13) 0.0700(10) 0.0835(12) -0.0291(9) 0.0052(10) -0.0208(9)
C48 0.091(2) 0.0905(19) 0.0874(19) -0.0209(16) 0.0013(15) -0.0230(15)

loop_
_atom_type_symbol
_atom_type_scat_dispersion_real
_atom_type_scat_dispersion_imag
_atom_type_scat_Cromer_Mann_a1
_atom_type_scat_Cromer_Mann_a2
_atom_type_scat_Cromer_Mann_a3
_atom_type_scat_Cromer_Mann_a4
_atom_type_scat_Cromer_Mann_b1
_atom_type_scat_Cromer_Mann_b2
_atom_type_scat_Cromer_Mann_b3
_atom_type_scat_Cromer_Mann_b4
_atom_type_scat_Cromer_Mann_c
_atom_type_scat_source
_atom_type_scat_dispersion_source
H 0.00000 0.00000 0.49300 0.32291 0.14019 0.04081 10.51090 26.12570 3.14236 57.79970 0.0030380000826 'International Tables Volume C Table 6.1.1.4 (pp. 500-502)' 'Henke, Gullikson and Davis, At. Data and Nucl. Data Tables, 1993, 54, 2'
C 0.01920 0.00962 2.31000 1.02000 1.58860 0.86500 20.84390 10.20750 0.56870 51.65120 0.215599998832 'International Tables Volume C Table 6.1.1.4 (pp. 500-502)' 'Henke, Gullikson and Davis, At. Data and Nucl. Data Tables, 1993, 54, 2'
O 0.05239 0.03377 3.04850 2.28680 1.54630 0.86700 13.27710 5.70110 0.32390 32.90890 0.250800013542 'International Tables Volume C Table 6.1.1.4 (pp. 500-502)' 'Henke, Gullikson and Davis, At. Data and Nucl. Data Tables, 1993, 54, 2'
N 0.03256 0.01839 12.21260 3.13220 2.01250 1.16630 0.00570 9.89330 28.99750 0.58260 -11.5290002823 'International Tables Volume C Table 6.1.1.4 (pp. 500-502)' 'Henke, Gullikson and Davis, At. Data and Nucl. Data Tables, 1993, 54, 2'

loop_
_geom_angle_atom_site_label_1
_geom_angle_atom_site_label_2
_geom_angle_atom_site_label_3
_geom_angle
_geom_angle_site_symmetry_1
_geom_angle_site_symmetry_3
_geom_angle_publ_flag
C8 N46 C6 105.48(13) . . ?
C25 N46 C6 119.66(14) . . ?
C25 N46 C8 115.75(15) . . ?
C16 N44 C14 108.12(17) . . ?
H44 N44 C14 125.94(11) . . ?
H44 N44 C16 125.94(12) . . ?
C15 N45 C7 112.23(14) . . ?
H45 N45 C7 123.88(9) . . ?
H45 N45 C15 123.88(10) . . ?
C7 C6 N46 112.99(14) . . ?
C10 C6 N46 114.19(14) . . ?
C10 C6 C7 101.00(13) . . ?
C11 C6 N46 102.02(13) . . ?
C11 C6 C7 113.01(14) . . ?
C11 C6 C10 114.15(14) . . ?
N45 C7 O46 125.54(16) . . ?
C6 C7 O46 126.33(16) . . ?
C6 C7 N45 108.10(14) . . ?
C9 C8 N46 99.75(13) . . ?
C14 C8 N46 108.87(15) . . ?
C14 C8 C9 121.29(15) . . ?
H8 C8 N46 108.72(8) . . ?
H8 C8 C9 108.72(9) . . ?
H8 C8 C14 108.72(9) . . ?
C11 C9 C8 101.04(13) . . ?
C22 C9 C8 111.22(15) . . ?
C22 C9 C11 111.94(14) . . ?
H9 C9 C8 110.77(9) . . ?
H9 C9 C11 110.77(9) . . ?
H9 C9 C22 110.77(10) . . ?
C15 C10 C6 109.81(15) . . ?
C21 C10 C6 130.73(17) . . ?
C21 C10 C15 119.45(18) . . ?
C9 C11 C6 105.07(14) . . ?
C13 C11 C6 115.35(14) . . ?
C13 C11 C9 111.55(15) . . ?
H11 C11 C6 108.21(9) . . ?
H11 C11 C9 108.21(9) . . ?
H11 C11 C13 108.21(10) . . ?
C23 C12 C22 125.9(2) . . ?
C31 C12 C22 116.83(19) . . ?
C31 C12 C23 117.26(19) . . ?
C24 C13 C11 123.60(18) . . ?
H13 C13 C11 118.20(10) . . ?
H13 C13 C24 118.20(12) . . ?
C8 C14 N44 124.12(17) . . ?
C20 C14 N44 111.14(17) . . ?
C20 C14 C8 124.64(18) . . ?
C10 C15 N45 108.85(16) . . ?
C18 C15 N45 128.90(17) . . ?
C18 C15 C10 122.23(18) . . ?
C19 C16 N44 107.78(17) . . ?
C34 C16 N44 129.7(2) . . ?
C34 C16 C19 122.5(2) . . ?
C29 C18 C15 117.53(19) . . ?
H18 C18 C15 121.23(12) . . ?
H18 C18 C29 121.23(13) . . ?
C20 C19 C16 106.92(18) . . ?
C38 C19 C16 118.4(2) . . ?
C38 C19 C20 134.7(2) . . ?
C19 C20 C14 106.02(18) . . ?
C32 C20 C14 121.93(18) . . ?
C32 C20 C19 131.93(19) . . ?
C33 C21 C10 118.84(19) . . ?
H21 C21 C10 120.58(12) . . ?
H21 C21 C33 120.58(12) . . ?
C9 C22 O47 122.62(17) . . ?
C12 C22 O47 118.51(16) . . ?
C12 C22 C9 118.61(16) . . ?
N43 C23 C12 119.85(19) . . ?
C40 C23 C12 122.1(2) . . ?
C40 C23 N43 117.9(2) . . ?
C28 C24 C13 125.7(2) . . ?
H24 C24 C13 117.15(12) . . ?
H24 C24 C28 117.15(13) . . ?
C32 C25 N46 108.62(16) . . ?
H25a C25 N46 109.97(11) . . ?
H25a C25 C32 109.97(12) . . ?
H25b C25 N46 109.97(11) . . ?
H25b C25 C32 109.97(13) . . ?
H25b C25 H25a 108.3 . . ?
O27 N43 C23 117.6(2) . . ?
O45 N43 C23 119.4(2) . . ?
O45 N43 O27 122.9(3) . . ?
C30 C28 C24 125.0(2) . . ?
C45 C28 C24 119.7(2) . . ?
C45 C28 C30 115.3(2) . . ?
C33 C29 C18 121.2(2) . . ?
H29 C29 C18 119.39(13) . . ?
H29 C29 C33 119.39(13) . . ?
N42 C30 C28 121.6(2) . . ?
C46 C30 C28 122.6(3) . . ?
C46 C30 N42 115.8(2) . . ?
C37 C31 C12 120.6(2) . . ?
H31 C31 C12 119.71(13) . . ?
H31 C31 C37 119.71(17) . . ?
C25 C32 C20 109.54(18) . . ?
H32a C32 C20 109.76(12) . . ?
H32a C32 C25 109.76(12) . . ?
H32b C32 C20 109.76(12) . . ?
H32b C32 C25 109.76(13) . . ?
H32b C32 H32a 108.2 . . ?
C29 C33 C21 120.7(2) . . ?
H33 C33 C21 119.64(12) . . ?
H33 C33 C29 119.64(13) . . ?
C44 C34 C16 117.2(2) . . ?
H34 C34 C16 121.40(15) . . ?
H34 C34 C44 121.40(15) . . ?
C39 C37 C31 120.7(3) . . ?
H37 C37 C31 119.66(17) . . ?
H37 C37 C39 119.66(16) . . ?
C43 C38 C19 118.8(3) . . ?
H38 C38 C19 120.61(15) . . ?
H38 C38 C43 120.61(18) . . ?
C40 C39 C37 120.4(2) . . ?
H39 C39 C37 119.81(16) . . ?
H39 C39 C40 119.81(15) . . ?
C39 C40 C23 119.0(2) . . ?
H40 C40 C23 120.50(16) . . ?
H40 C40 C39 120.50(15) . . ?
O36 N42 C30 123.4(2) . . ?
O41 N42 C30 117.8(3) . . ?
O41 N42 O36 118.8(3) . . ?
C44 C43 C38 121.7(3) . . ?
H43 C43 C38 119.15(18) . . ?
H43 C43 C44 119.15(14) . . ?
C43 C44 C34 121.4(2) . . ?
H44a C44 C34 119.31(15) . . ?
H44a C44 C43 119.31(14) . . ?
C49 C45 C28 121.9(3) . . ?
H45a C45 C28 119.04(16) . . ?
H45a C45 C49 119.0(2) . . ?
C47 C46 C30 119.5(3) . . ?
H46 C46 C30 120.25(19) . . ?
H46 C46 C47 120.25(18) . . ?
C49 C47 C46 120.4(3) . . ?
H47 C47 C46 119.80(18) . . ?
H47 C47 C49 119.80(18) . . ?
C47 C49 C45 120.3(3) . . ?
H49 C49 C45 119.8(2) . . ?
H49 C49 C47 119.84(18) . . ?
H48 O48 C48 109.5 . . ?
H48a C48 O48 109.5 . . ?
H48b C48 O48 109.5 . . ?
H48b C48 H48a 109.5 . . ?
H48c C48 O48 109.5 . . ?
H48c C48 H48a 109.5 . . ?
H48c C48 H48b 109.5 . . ?

loop_
_geom_bond_atom_site_label_1
_geom_bond_atom_site_label_2
_geom_bond_distance
_geom_bond_site_symmetry_2
_geom_bond_publ_flag
O46 C7 1.225(2) . ?
N46 C6 1.460(2) . ?
N46 C8 1.464(2) . ?
N46 C25 1.462(2) . ?
O47 C22 1.205(2) . ?
N44 C14 1.371(2) . ?
N44 C16 1.378(3) . ?
N44 H44 0.8600 . ?
N45 C7 1.346(2) . ?
N45 C15 1.407(2) . ?
N45 H45 0.8600 . ?
C6 C7 1.565(2) . ?
C6 C10 1.504(3) . ?
C6 C11 1.585(2) . ?
C8 C9 1.547(2) . ?
C8 C14 1.480(2) . ?
C8 H8 0.9800 . ?
C9 C11 1.548(2) . ?
C9 C22 1.525(2) . ?
C9 H9 0.9800 . ?
C10 C15 1.395(3) . ?
C10 C21 1.381(3) . ?
C11 C13 1.498(2) . ?
C11 H11 0.9800 . ?
C12 C22 1.512(3) . ?
C12 C23 1.385(3) . ?
C12 C31 1.393(3) . ?
C13 C24 1.311(3) . ?
C13 H13 0.9300 . ?
C14 C20 1.364(3) . ?
C15 C18 1.375(3) . ?
C16 C19 1.416(3) . ?
C16 C34 1.393(3) . ?
C18 C29 1.389(3) . ?
C18 H18 0.9300 . ?
C19 C20 1.437(3) . ?
C19 C38 1.402(3) . ?
C20 C32 1.498(3) . ?
C21 C33 1.392(3) . ?
C21 H21 0.9300 . ?
C23 N43 1.464(3) . ?
C23 C40 1.389(3) . ?
C24 C28 1.472(3) . ?
C24 H24 0.9300 . ?
C25 C32 1.531(3) . ?
C25 H25a 0.9700 . ?
C25 H25b 0.9700 . ?
N43 O27 1.228(3) . ?
N43 O45 1.223(3) . ?
C28 C30 1.415(3) . ?
C28 C45 1.380(4) . ?
C29 C33 1.376(3) . ?
C29 H29 0.9300 . ?
C30 N42 1.442(4) . ?
C30 C46 1.379(3) . ?
C31 C37 1.384(3) . ?
C31 H31 0.9300 . ?
C32 H32a 0.9700 . ?
C32 H32b 0.9700 . ?
C33 H33 0.9300 . ?
C34 C44 1.383(4) . ?
C34 H34 0.9300 . ?
O36 N42 1.187(3) . ?
C37 C39 1.363(4) . ?
C37 H37 0.9300 . ?
C38 C43 1.383(4) . ?
C38 H38 0.9300 . ?
C39 C40 1.369(4) . ?
C39 H39 0.9300 . ?
C40 H40 0.9300 . ?
O41 N42 1.221(4) . ?
C43 C44 1.386(4) . ?
C43 H43 0.9300 . ?
C44 H44a 0.9300 . ?
C45 C49 1.409(4) . ?
C45 H45a 0.9300 . ?
C46 C47 1.372(5) . ?
C46 H46 0.9300 . ?
C47 C49 1.343(5) . ?
C47 H47 0.9300 . ?
C49 H49 0.9300 . ?
O48 C48 1.404(4) . ?
O48 H48 0.8200 . ?
C48 H48a 0.9600 . ?
C48 H48b 0.9600 . ?
C48 H48c 0.9600 . ?
